data_8106011
loop_
_publ_author_name
'Sun, Tao'
'Li, Ke'

_publ_section_title
;
 Crystal structure of
 poly[(\m7-4-(3,5-dicarboxylatophenoxy)phthalato)-(1,10-phenanthroline-\k2N,N&#x2032;)dizinc(II)],
 C28H14N2O9Zn2
;
_journal_issue 6
_journal_name_full 'Zeitschrift f\"ur Kristallographie - New Crystal Structures'
_journal_page_first 1293
_journal_page_last 1294
_journal_paper_doi 10.1515/ncrs-2019-0416
_journal_volume 234
_journal_year 2019
_chemical_formula_moiety 'C28 H14 N2 O9 Zn2'
_chemical_formula_sum 'C28 H14 N2 O9 Zn2'
_chemical_formula_weight 653.15
_space_group_crystal_system triclinic
_space_group_IT_number 2
_space_group_name_Hall '-P 1'
_space_group_name_H-M_alt 'P -1'
_atom_sites_solution_hydrogens geom
_atom_sites_solution_primary dual
_atom_sites_solution_secondary difmap
_cell_angle_alpha 95.202(6)
_cell_angle_beta 107.027(5)
_cell_angle_gamma 91.896(5)
_cell_formula_units_Z 2
_cell_length_a 9.6870(5)
_cell_length_b 10.1849(9)
_cell_length_c 12.7338(9)
_cell_measurement_reflns_used 6590
_cell_measurement_temperature 293(2)
_cell_measurement_theta_max 25.5790
_cell_measurement_theta_min 3.8550
_cell_volume 1193.97(15)
_computing_cell_refinement 'CrysAlisPro 1.171.39.46 (Rigaku OD, 2018)'
_computing_data_collection 'CrysAlisPro 1.171.39.46 (Rigaku OD, 2018)'
_computing_data_reduction 'CrysAlisPro 1.171.39.46 (Rigaku OD, 2018)'
_computing_molecular_graphics 'Olex2 (Dolomanov et al., 2009)'
_computing_publication_material 'Olex2 (Dolomanov et al., 2009)'
_computing_structure_refinement 'XL (Sheldrick, 2008)'
_computing_structure_solution 'ShelXT (Sheldrick, 2015)'
_diffrn_ambient_temperature 293(2)
_diffrn_detector 'CCD plate'
_diffrn_detector_area_resol_mean 8.0584
_diffrn_detector_type EosS2
_diffrn_measured_fraction_theta_full 0.998
_diffrn_measured_fraction_theta_max 0.998
_diffrn_measurement_details
;
List of Runs (angles in degrees, time in seconds):

  # Type    Start    End  Width  t~exp~   \w     \q     \k     \f   Frames
--------------------------------------------------------------------------
  1  \w    -33.00  55.00   1.00    1.00    --  -13.80  38.00 -30.00   88
  2  \w    -83.00   5.00   1.00    1.00    --  -13.80 -38.00 150.00   88
  3  \w    -31.00  53.00   1.00    1.00    --  -13.80  57.00-120.00   84
  4  \w     -2.00  82.00   1.00    1.00    --   14.82  57.00  30.00   84
  5  \w    -20.00  54.00   1.00    1.00    --   14.82 -99.00  30.00   74
  6  \w    -20.00  54.00   1.00    1.00    --   14.82 -99.00-150.00   74
  7  \w    -12.00  59.00   1.00    1.00    --   14.82-108.00 -48.00   71
  8  \w    -52.00  32.00   1.00    1.00    --   14.82 -57.00  90.00   84
  9  \w    -12.00  82.00   1.00    1.00    --   14.82  77.00 -90.00   94
 10  \w    -12.00  82.00   1.00    1.00    --   14.82  77.00 120.00   94
 11  \w    -63.00   5.00   1.00    1.00    --  -13.80 117.00  29.92   68
 12  \w    -86.00 -39.00   1.00    1.00    --  -13.80-178.00  30.00   47
 13  \w    -52.00  32.00   1.00    1.00    --   14.82 -57.00 120.00   84
 14  \w    -20.00  46.00   1.00    1.00    --   14.82 -99.00 150.00   66
;
_diffrn_measurement_device 'four-circle diffractometer'
_diffrn_measurement_device_type 'SuperNova, Single source at offset/far, EosS2'
_diffrn_measurement_method '\w scans'
_diffrn_orient_matrix_type 'CrysAlisPro convention (1999,Acta A55,543-557)'
_diffrn_orient_matrix_UB_11 -0.0387934000
_diffrn_orient_matrix_UB_12 -0.0063337000
_diffrn_orient_matrix_UB_13 -0.0570473000
_diffrn_orient_matrix_UB_21 -0.0049610000
_diffrn_orient_matrix_UB_22 -0.0696740000
_diffrn_orient_matrix_UB_23 -0.0002633000
_diffrn_orient_matrix_UB_31 -0.0660134000
_diffrn_orient_matrix_UB_32 0.0038586000
_diffrn_orient_matrix_UB_33 0.0133081000
_diffrn_radiation_monochromator mirror
_diffrn_radiation_probe x-ray
_diffrn_radiation_type MoK\a
_diffrn_radiation_wavelength 0.71073
_diffrn_reflns_av_R_equivalents 0.0883
_diffrn_reflns_av_unetI/netI 0.0604
_diffrn_reflns_limit_h_max 11
_diffrn_reflns_limit_h_min -11
_diffrn_reflns_limit_k_max 12
_diffrn_reflns_limit_k_min -12
_diffrn_reflns_limit_l_max 15
_diffrn_reflns_limit_l_min -15
_diffrn_reflns_number 25935
_diffrn_reflns_theta_full 25.50
_diffrn_reflns_theta_max 25.50
_diffrn_reflns_theta_min 3.37
_diffrn_source 'micro-focus sealed X-ray tube'
_diffrn_source_type 'SuperNova (Mo) X-ray Source'
_exptl_absorpt_coefficient_mu 2.074
_exptl_absorpt_correction_T_max 1.00000
_exptl_absorpt_correction_T_min 0.36211
_exptl_absorpt_correction_type multi-scan
_exptl_absorpt_process_details
;
CrysAlisPro 1.171.39.46 (Rigaku Oxford Diffraction, 2018)
Empirical absorption correction using spherical harmonics,
 implemented in SCALE3 ABSPACK scaling algorithm.
;
_exptl_crystal_colour colourless
_exptl_crystal_density_diffrn 1.817
_exptl_crystal_density_method 'not measured'
_exptl_crystal_description block
_exptl_crystal_F_000 656
_exptl_crystal_size_max 0.43
_exptl_crystal_size_mid 0.32
_exptl_crystal_size_min 0.29
_refine_diff_density_max 0.908
_refine_diff_density_min -0.745
_refine_diff_density_rms 0.105
_refine_ls_extinction_method none
_refine_ls_goodness_of_fit_ref 1.082
_refine_ls_hydrogen_treatment constr
_refine_ls_matrix_type full
_refine_ls_number_parameters 370
_refine_ls_number_reflns 4433
_refine_ls_number_restraints 0
_refine_ls_restrained_S_all 1.082
_refine_ls_R_factor_all 0.0630
_refine_ls_R_factor_gt 0.0516
_refine_ls_shift/su_max 0.001
_refine_ls_shift/su_mean 0.000
_refine_ls_structure_factor_coef Fsqd
_refine_ls_weighting_details 'calc w=1/[\s^2^(Fo^2^)+(0.0562P)^2^+1.1624P] where P=(Fo^2^+2Fc^2^)/3'
_refine_ls_weighting_scheme calc
_refine_ls_wR_factor_gt 0.1190
_refine_ls_wR_factor_ref 0.1267
_reflns_number_gt 3738
_reflns_number_total 4433
_reflns_threshold_expression >2sigma(I)
_cod_data_source_file suppl_ncrs-2019-0416_suppl.cif
_cod_data_source_block 190
_cod_original_cell_volume 1193.97(14)
_cod_database_code 8106011
_chemical_oxdiff_formula 'C H N O Zn'
_reflns_odcompleteness_completeness 99.75
_reflns_odcompleteness_iscentric 1
_reflns_odcompleteness_theta 25.30
_olex2_refinement_description
;
1. Fixed Uiso
 At 1.2 times of:
  All C(H) groups
2.a Aromatic/amide H refined with riding coordinates:
 C1(H1), C2(H2), C3(H3), C6(H6), C7(H7), C10(H10), C11(H11), C12(H12),
 C15(H15), C17(H17), C19(H19), C21(H21), C22(H22), C25(H25)
;
_olex2_submission_special_instructions 'No special instructions were received'
_oxdiff_exptl_absorpt_empirical_details
;
Empirical correction (ABSPACK) includes:
- Absorption correction using spherical harmonics
- Frame scaling
;
_oxdiff_exptl_absorpt_empirical_full_max 2.402
_oxdiff_exptl_absorpt_empirical_full_min 0.517

loop_
_space_group_symop_id
_space_group_symop_operation_xyz
1 'x, y, z'
2 '-x, -y, -z'

loop_
_atom_site_label
_atom_site_type_symbol
_atom_site_fract_x
_atom_site_fract_y
_atom_site_fract_z
_atom_site_U_iso_or_equiv
_atom_site_adp_type
_atom_site_occupancy
_atom_site_calc_flag
_atom_site_disorder_assembly
_atom_site_disorder_group
_atom_site_refinement_flags_posn
Zn1 Zn 0.80005(5) 0.87012(5) 0.39316(4) 0.02366(17) Uani 1 d . . .
Zn2 Zn 1.09938(5) 0.77784(5) 0.61098(4) 0.02333(17) Uani 1 d . . .
N1 N 0.7728(4) 0.7336(4) 0.2530(3) 0.0259(8) Uani 1 d . . .
N2 N 0.6048(4) 0.9252(4) 0.2878(3) 0.0272(9) Uani 1 d . . .
O1 O 0.7421(3) 0.7299(3) 0.4781(3) 0.0322(8) Uani 1 d . . .
O2 O 0.9303(3) 0.6692(3) 0.6101(3) 0.0400(9) Uani 1 d . . .
O3 O 0.2688(3) 0.7182(4) 0.5571(3) 0.0434(9) Uani 1 d . . .
O4 O 0.2619(3) 0.6486(4) 0.7112(3) 0.0439(9) Uani 1 d . . .
O5 O 0.6993(3) 0.3809(3) 0.8225(2) 0.0305(8) Uani 1 d . . .
O6 O 1.1044(5) -0.0972(4) 0.8557(3) 0.0592(12) Uani 1 d . . .
O7 O 1.0988(3) -0.0458(3) 0.6881(2) 0.0285(7) Uani 1 d . . .
O8 O 0.7932(3) 0.0029(3) 0.5239(2) 0.0262(7) Uani 1 d . . .
O9 O 0.9799(3) 0.1467(3) 0.5430(2) 0.0214(6) Uani 1 d . . .
C1 C 0.8503(5) 0.6316(5) 0.2414(4) 0.0351(12) Uani 1 d . . .
H1 H 0.9256 0.6129 0.3016 0.042 Uiso 1 calc . . R
C2 C 0.8231(6) 0.5513(5) 0.1420(4) 0.0427(13) Uani 1 d . . .
H2 H 0.8791 0.4801 0.1363 0.051 Uiso 1 calc . . R
C3 C 0.7145(6) 0.5781(6) 0.0542(5) 0.0478(14) Uani 1 d . . .
H3 H 0.6968 0.5260 -0.0127 0.057 Uiso 1 calc . . R
C4 C 0.6271(5) 0.6846(5) 0.0627(4) 0.0364(12) Uani 1 d . . .
C5 C 0.6614(5) 0.7582(5) 0.1663(4) 0.0276(10) Uani 1 d . . .
C6 C 0.5069(6) 0.7177(6) -0.0238(4) 0.0463(14) Uani 1 d . . .
H6 H 0.4852 0.6704 -0.0932 0.056 Uiso 1 calc . . R
C7 C 0.4241(6) 0.8160(6) -0.0073(4) 0.0432(14) Uani 1 d . . .
H7 H 0.3465 0.8353 -0.0656 0.052 Uiso 1 calc . . R
C8 C 0.4526(5) 0.8915(5) 0.0975(4) 0.0338(12) Uani 1 d . . .
C9 C 0.5707(5) 0.8628(4) 0.1847(4) 0.0266(10) Uani 1 d . . .
C10 C 0.3677(5) 0.9920(5) 0.1222(5) 0.0429(14) Uani 1 d . . .
H10 H 0.2891 1.0165 0.0672 0.052 Uiso 1 calc . . R
C11 C 0.4002(5) 1.0526(5) 0.2252(5) 0.0438(13) Uani 1 d . . .
H11 H 0.3431 1.1185 0.2414 0.053 Uiso 1 calc . . R
C12 C 0.5185(5) 1.0178(5) 0.3084(4) 0.0369(12) Uani 1 d . . .
H12 H 0.5380 1.0599 0.3795 0.044 Uiso 1 calc . . R
C13 C 0.7976(4) 0.6758(4) 0.5625(4) 0.0240(10) Uani 1 d . . .
C14 C 0.6968(4) 0.6116(4) 0.6162(3) 0.0212(9) Uani 1 d . . .
C15 C 0.5552(4) 0.6478(4) 0.5930(3) 0.0226(9) Uani 1 d . . .
H15 H 0.5197 0.7038 0.5389 0.027 Uiso 1 calc . . R
C16 C 0.4666(4) 0.6002(4) 0.6507(4) 0.0225(9) Uani 1 d . . .
C17 C 0.5149(4) 0.5069(4) 0.7240(4) 0.0238(10) Uani 1 d . . .
H17 H 0.4533 0.4709 0.7593 0.029 Uiso 1 calc . . R
C18 C 0.6546(4) 0.4678(4) 0.7442(3) 0.0207(9) Uani 1 d . . .
C19 C 0.7474(4) 0.5239(4) 0.6927(4) 0.0251(10) Uani 1 d . . .
H19 H 0.8434 0.5020 0.7099 0.030 Uiso 1 calc . . R
C20 C 0.7935(4) 0.2849(4) 0.8079(4) 0.0233(9) Uani 1 d . . .
C21 C 0.8803(5) 0.2402(5) 0.9018(4) 0.0282(10) Uani 1 d . . .
H21 H 0.8796 0.2777 0.9710 0.034 Uiso 1 calc . . R
C22 C 0.9689(5) 0.1388(4) 0.8926(4) 0.0260(10) Uani 1 d . . .
H22 H 1.0264 0.1067 0.9560 0.031 Uiso 1 calc . . R
C23 C 0.9732(4) 0.0837(4) 0.7886(3) 0.0222(9) Uani 1 d . . .
C24 C 0.8864(4) 0.1332(4) 0.6954(3) 0.0208(9) Uani 1 d . . .
C25 C 0.7932(4) 0.2320(4) 0.7047(4) 0.0226(9) Uani 1 d . . .
H25 H 0.7316 0.2618 0.6419 0.027 Uiso 1 calc . . R
C26 C 1.0673(5) -0.0290(5) 0.7809(4) 0.0270(10) Uani 1 d . . .
C27 C 0.8866(4) 0.0867(4) 0.5799(3) 0.0194(9) Uani 1 d . . .
C28 C 0.3225(4) 0.6560(4) 0.6383(4) 0.0254(10) Uani 1 d . . .

loop_
_atom_site_aniso_label
_atom_site_aniso_U_11
_atom_site_aniso_U_22
_atom_site_aniso_U_33
_atom_site_aniso_U_23
_atom_site_aniso_U_13
_atom_site_aniso_U_12
Zn1 0.0145(3) 0.0326(3) 0.0246(3) 0.0016(2) 0.0074(2) 0.0033(2)
Zn2 0.0133(3) 0.0302(3) 0.0311(3) 0.0058(2) 0.0123(2) 0.0065(2)
N1 0.019(2) 0.032(2) 0.029(2) 0.0041(17) 0.0101(17) 0.0000(16)
N2 0.020(2) 0.033(2) 0.028(2) 0.0026(17) 0.0048(16) 0.0009(16)
O1 0.0231(17) 0.042(2) 0.0363(19) 0.0154(16) 0.0127(15) 0.0015(14)
O2 0.0152(17) 0.050(2) 0.059(2) 0.0223(18) 0.0143(16) 0.0003(15)
O3 0.0251(18) 0.064(3) 0.051(2) 0.024(2) 0.0192(17) 0.0259(17)
O4 0.0244(18) 0.070(3) 0.051(2) 0.0223(19) 0.0262(17) 0.0238(17)
O5 0.0354(19) 0.0357(19) 0.0327(18) 0.0131(15) 0.0241(15) 0.0220(14)
O6 0.083(3) 0.069(3) 0.042(2) 0.026(2) 0.033(2) 0.056(2)
O7 0.0253(17) 0.0314(18) 0.0323(18) 0.0011(14) 0.0138(14) 0.0111(13)
O8 0.0178(16) 0.0361(19) 0.0263(17) -0.0041(14) 0.0117(13) -0.0014(13)
O9 0.0099(14) 0.0331(17) 0.0238(16) 0.0079(13) 0.0074(12) 0.0054(12)
C1 0.024(3) 0.039(3) 0.047(3) 0.003(2) 0.017(2) 0.005(2)
C2 0.040(3) 0.043(3) 0.049(3) -0.007(3) 0.022(3) 0.008(2)
C3 0.052(4) 0.050(4) 0.043(3) -0.015(3) 0.023(3) -0.002(3)
C4 0.036(3) 0.045(3) 0.028(3) 0.002(2) 0.010(2) -0.005(2)
C5 0.021(2) 0.035(3) 0.027(3) 0.004(2) 0.008(2) -0.0051(19)
C6 0.051(4) 0.055(4) 0.028(3) -0.003(3) 0.008(3) -0.010(3)
C7 0.035(3) 0.058(4) 0.032(3) 0.009(3) 0.002(2) -0.009(3)
C8 0.027(3) 0.037(3) 0.034(3) 0.010(2) 0.003(2) -0.005(2)
C9 0.019(2) 0.033(3) 0.026(2) 0.002(2) 0.0056(19) -0.0067(19)
C10 0.021(3) 0.042(3) 0.059(4) 0.016(3) -0.002(2) 0.000(2)
C11 0.029(3) 0.038(3) 0.060(4) 0.003(3) 0.007(3) 0.007(2)
C12 0.027(3) 0.037(3) 0.045(3) -0.005(2) 0.011(2) 0.006(2)
C13 0.018(2) 0.027(2) 0.032(3) -0.001(2) 0.014(2) 0.0043(18)
C14 0.013(2) 0.029(2) 0.025(2) -0.0003(19) 0.0115(18) 0.0045(17)
C15 0.017(2) 0.026(2) 0.027(2) 0.0057(18) 0.0071(18) 0.0023(17)
C16 0.013(2) 0.028(2) 0.028(2) -0.0004(19) 0.0098(18) 0.0044(17)
C17 0.020(2) 0.029(2) 0.029(2) 0.0033(19) 0.0165(19) 0.0044(18)
C18 0.021(2) 0.024(2) 0.019(2) 0.0017(17) 0.0090(18) 0.0076(17)
C19 0.013(2) 0.030(2) 0.035(3) 0.004(2) 0.0102(19) 0.0085(17)
C20 0.020(2) 0.025(2) 0.031(2) 0.0045(19) 0.0163(19) 0.0087(17)
C21 0.030(3) 0.036(3) 0.024(2) 0.004(2) 0.016(2) 0.012(2)
C22 0.024(2) 0.037(3) 0.020(2) 0.0088(19) 0.0073(19) 0.0104(19)
C23 0.016(2) 0.030(2) 0.024(2) 0.0074(19) 0.0092(18) 0.0091(17)
C24 0.014(2) 0.028(2) 0.025(2) 0.0029(18) 0.0126(18) 0.0011(17)
C25 0.017(2) 0.028(2) 0.025(2) 0.0066(19) 0.0087(18) 0.0083(17)
C26 0.021(2) 0.035(3) 0.027(3) 0.006(2) 0.009(2) 0.0136(19)
C27 0.013(2) 0.025(2) 0.022(2) 0.0068(18) 0.0063(18) 0.0088(17)
C28 0.013(2) 0.028(2) 0.039(3) 0.003(2) 0.013(2) 0.0021(18)

loop_
_atom_type_symbol
_atom_type_description
_atom_type_scat_dispersion_real
_atom_type_scat_dispersion_imag
_atom_type_scat_source
C C 0.0033 0.0016 'International Tables Vol C Tables 4.2.6.8 and 6.1.1.4'
H H 0.0000 0.0000 'International Tables Vol C Tables 4.2.6.8 and 6.1.1.4'
N N 0.0061 0.0033 'International Tables Vol C Tables 4.2.6.8 and 6.1.1.4'
O O 0.0106 0.0060 'International Tables Vol C Tables 4.2.6.8 and 6.1.1.4'
Zn Zn 0.2839 1.4301 'International Tables Vol C Tables 4.2.6.8 and 6.1.1.4'

loop_
_geom_angle_atom_site_label_1
_geom_angle_atom_site_label_2
_geom_angle_atom_site_label_3
_geom_angle
_geom_angle_site_symmetry_1
_geom_angle_site_symmetry_3
N1 Zn1 O7 92.76(12) . 2_766
N2 Zn1 N1 78.78(14) . .
N2 Zn1 O7 82.06(12) . 2_766
O1 Zn1 N1 91.86(14) . .
O1 Zn1 N2 105.23(13) . .
O1 Zn1 O7 172.03(11) . 2_766
O1 Zn1 O8 85.79(13) . 1_565
O1 Zn1 O9 95.41(12) . 2_766
O8 Zn1 N1 171.36(12) 1_565 .
O8 Zn1 N2 93.80(13) 1_565 .
O8 Zn1 O7 90.57(11) 1_565 2_766
O8 Zn1 O9 92.86(11) 1_565 2_766
O9 Zn1 N1 95.64(13) 2_766 .
O9 Zn1 N2 158.71(13) 2_766 .
O9 Zn1 O7 77.67(10) 2_766 2_766
O2 Zn2 O3 126.69(16) . 1_655
O2 Zn2 O4 95.30(13) . 1_655
O2 Zn2 O7 110.21(14) . 1_565
O2 Zn2 O9 99.77(13) . 2_766
O2 Zn2 C28 113.89(14) . 1_655
O3 Zn2 O4 60.14(12) 1_655 1_655
O3 Zn2 O9 86.14(12) 1_655 2_766
O3 Zn2 C28 30.24(13) 1_655 1_655
O4 Zn2 C28 29.91(13) 1_655 1_655
O7 Zn2 O3 122.78(14) 1_565 1_655
O7 Zn2 O4 113.23(13) 1_565 1_655
O7 Zn2 O9 90.38(12) 1_565 2_766
O7 Zn2 C28 122.12(14) 1_565 1_655
O9 Zn2 O4 145.46(11) 2_766 1_655
O9 Zn2 C28 116.17(13) 2_766 1_655
C1 N1 Zn1 128.3(3) . .
C1 N1 C5 118.6(4) . .
C5 N1 Zn1 113.0(3) . .
C9 N2 Zn1 113.5(3) . .
C12 N2 Zn1 128.5(3) . .
C12 N2 C9 117.8(4) . .
C13 O1 Zn1 137.9(3) . .
C13 O2 Zn2 132.2(3) . .
C28 O3 Zn2 94.4(3) . 1_455
C28 O4 Zn2 84.9(3) . 1_455
C18 O5 C20 119.5(3) . .
Zn2 O7 Zn1 112.57(13) 1_545 2_766
C26 O7 Zn1 124.4(3) . 2_766
C26 O7 Zn2 122.3(3) . 1_545
C27 O8 Zn1 128.9(3) . 1_545
Zn1 O9 Zn2 118.82(12) 2_766 2_766
C27 O9 Zn1 122.3(2) . 2_766
C27 O9 Zn2 117.1(2) . 2_766
N1 C1 H1 118.8 . .
N1 C1 C2 122.3(5) . .
C2 C1 H1 118.8 . .
C1 C2 H2 120.4 . .
C3 C2 C1 119.1(5) . .
C3 C2 H2 120.4 . .
C2 C3 H3 119.6 . .
C2 C3 C4 120.8(5) . .
C4 C3 H3 119.6 . .
C3 C4 C6 125.0(5) . .
C5 C4 C3 115.9(5) . .
C5 C4 C6 119.1(5) . .
N1 C5 C4 123.2(5) . .
N1 C5 C9 117.2(4) . .
C4 C5 C9 119.5(4) . .
C4 C6 H6 119.3 . .
C7 C6 C4 121.4(5) . .
C7 C6 H6 119.3 . .
C6 C7 H7 119.2 . .
C6 C7 C8 121.5(5) . .
C8 C7 H7 119.2 . .
C9 C8 C7 119.0(5) . .
C9 C8 C10 116.2(5) . .
C10 C8 C7 124.8(5) . .
N2 C9 C5 116.7(4) . .
N2 C9 C8 123.9(4) . .
C8 C9 C5 119.4(4) . .
C8 C10 H10 120.0 . .
C11 C10 C8 119.9(5) . .
C11 C10 H10 120.0 . .
C10 C11 H11 119.6 . .
C10 C11 C12 120.7(5) . .
C12 C11 H11 119.6 . .
N2 C12 C11 121.4(5) . .
N2 C12 H12 119.3 . .
C11 C12 H12 119.3 . .
O1 C13 O2 127.1(4) . .
O1 C13 C14 117.4(4) . .
O2 C13 C14 115.5(4) . .
C15 C14 C13 119.5(4) . .
C19 C14 C13 120.2(4) . .
C19 C14 C15 120.2(4) . .
C14 C15 H15 120.1 . .
C16 C15 C14 119.8(4) . .
C16 C15 H15 120.1 . .
C15 C16 C17 120.1(4) . .
C15 C16 C28 119.4(4) . .
C17 C16 C28 120.4(4) . .
C16 C17 H17 120.1 . .
C18 C17 C16 119.8(4) . .
C18 C17 H17 120.1 . .
O5 C18 C17 117.2(4) . .
O5 C18 C19 122.6(4) . .
C17 C18 C19 120.0(4) . .
C14 C19 C18 119.9(4) . .
C14 C19 H19 120.0 . .
C18 C19 H19 120.0 . .
C21 C20 O5 116.6(4) . .
C21 C20 C25 121.5(4) . .
C25 C20 O5 121.8(4) . .
C20 C21 H21 120.3 . .
C20 C21 C22 119.3(4) . .
C22 C21 H21 120.3 . .
C21 C22 H22 119.6 . .
C21 C22 C23 120.8(4) . .
C23 C22 H22 119.6 . .
C22 C23 C26 119.6(4) . .
C24 C23 C22 118.4(4) . .
C24 C23 C26 121.9(4) . .
C23 C24 C25 120.7(4) . .
C23 C24 C27 123.4(4) . .
C25 C24 C27 115.9(4) . .
C20 C25 C24 119.2(4) . .
C20 C25 H25 120.4 . .
C24 C25 H25 120.4 . .
O6 C26 O7 125.3(4) . .
O6 C26 C23 120.3(4) . .
O7 C26 C23 114.3(4) . .
O8 C27 O9 124.1(4) . .
O8 C27 C24 119.2(3) . .
O9 C27 C24 116.5(3) . .
O3 C28 Zn2 55.3(2) . 1_455
O3 C28 C16 118.9(4) . .
O4 C28 Zn2 65.2(2) . 1_455
O4 C28 O3 120.5(4) . .
O4 C28 C16 120.4(4) . .
C16 C28 Zn2 171.7(3) . 1_455

loop_
_geom_bond_atom_site_label_1
_geom_bond_atom_site_label_2
_geom_bond_distance
_geom_bond_site_symmetry_2
Zn1 N1 2.106(4) .
Zn1 N2 2.100(4) .
Zn1 O1 2.026(3) .
Zn1 O7 2.459(3) 2_766
Zn1 O8 2.066(3) 1_565
Zn1 O9 2.066(3) 2_766
Zn2 O2 1.942(3) .
Zn2 O3 2.045(3) 1_655
Zn2 O4 2.260(3) 1_655
Zn2 O7 1.968(3) 1_565
Zn2 O9 2.110(3) 2_766
Zn2 C28 2.479(4) 1_655
N1 C1 1.324(6) .
N1 C5 1.348(6) .
N2 C9 1.348(6) .
N2 C12 1.339(6) .
O1 C13 1.240(5) .
O2 C13 1.258(5) .
O3 Zn2 2.045(3) 1_455
O3 C28 1.252(5) .
O4 Zn2 2.260(3) 1_455
O4 C28 1.241(5) .
O5 C18 1.378(5) .
O5 C20 1.395(5) .
O6 C26 1.206(5) .
O7 Zn1 2.459(3) 2_766
O7 Zn2 1.968(3) 1_545
O7 C26 1.302(5) .
O8 Zn1 2.066(3) 1_545
O8 C27 1.231(5) .
O9 Zn1 2.066(3) 2_766
O9 Zn2 2.110(3) 2_766
O9 C27 1.295(5) .
C1 H1 0.9300 .
C1 C2 1.394(7) .
C2 H2 0.9300 .
C2 C3 1.348(8) .
C3 H3 0.9300 .
C3 C4 1.413(7) .
C4 C5 1.400(6) .
C4 C6 1.423(8) .
C5 C9 1.449(6) .
C6 H6 0.9300 .
C6 C7 1.342(8) .
C7 H7 0.9300 .
C7 C8 1.425(7) .
C8 C9 1.402(6) .
C8 C10 1.404(7) .
C10 H10 0.9300 .
C10 C11 1.342(8) .
C11 H11 0.9300 .
C11 C12 1.394(7) .
C12 H12 0.9300 .
C13 C14 1.509(5) .
C14 C15 1.387(6) .
C14 C19 1.376(6) .
C15 H15 0.9300 .
C15 C16 1.385(6) .
C16 C17 1.388(6) .
C16 C28 1.496(6) .
C17 H17 0.9300 .
C17 C18 1.381(6) .
C18 C19 1.395(6) .
C19 H19 0.9300 .
C20 C21 1.370(6) .
C20 C25 1.374(6) .
C21 H21 0.9300 .
C21 C22 1.384(6) .
C22 H22 0.9300 .
C22 C23 1.403(6) .
C23 C24 1.386(6) .
C23 C26 1.503(6) .
C24 C25 1.394(6) .
C24 C27 1.505(6) .
C25 H25 0.9300 .
C28 Zn2 2.479(4) 1_455

loop_
_geom_torsion_atom_site_label_1
_geom_torsion_atom_site_label_2
_geom_torsion_atom_site_label_3
_geom_torsion_atom_site_label_4
_geom_torsion
_geom_torsion_site_symmetry_1
_geom_torsion_site_symmetry_2
_geom_torsion_site_symmetry_3
_geom_torsion_site_symmetry_4
Zn1 N1 C1 C2 -177.7(3) . . . .
Zn1 N1 C5 C4 176.7(3) . . . .
Zn1 N1 C5 C9 -6.0(5) . . . .
Zn1 N2 C9 C5 7.3(5) . . . .
Zn1 N2 C9 C8 -174.3(3) . . . .
Zn1 N2 C12 C11 172.8(4) . . . .
Zn1 O1 C13 O2 -20.9(8) . . . .
Zn1 O1 C13 C14 158.3(3) . . . .
Zn1 O7 C26 O6 -130.3(5) 2_766 . . .
Zn1 O7 C26 C23 51.7(5) 2_766 . . .
Zn1 O8 C27 O9 30.7(6) 1_545 . . .
Zn1 O8 C27 C24 -155.2(3) 1_545 . . .
Zn1 O9 C27 O8 -117.9(4) 2_766 . . .
Zn1 O9 C27 C24 67.8(4) 2_766 . . .
Zn2 O2 C13 O1 23.4(7) . . . .
Zn2 O2 C13 C14 -155.8(3) . . . .
Zn2 O3 C28 O4 2.1(5) 1_455 . . .
Zn2 O3 C28 C16 -173.0(3) 1_455 . . .
Zn2 O4 C28 O3 -1.9(4) 1_455 . . .
Zn2 O4 C28 C16 173.1(4) 1_455 . . .
Zn2 O7 C26 O6 39.4(6) 1_545 . . .
Zn2 O7 C26 C23 -138.6(3) 1_545 . . .
Zn2 O9 C27 O8 46.5(5) 2_766 . . .
Zn2 O9 C27 C24 -127.8(3) 2_766 . . .
N1 Zn1 N2 C9 -8.0(3) . . . .
N1 Zn1 N2 C12 176.8(4) . . . .
N1 Zn1 O1 C13 117.2(5) . . . .
N1 C1 C2 C3 0.3(8) . . . .
N1 C5 C9 N2 -0.9(6) . . . .
N1 C5 C9 C8 -179.3(4) . . . .
N2 Zn1 N1 C1 -173.1(4) . . . .
N2 Zn1 N1 C5 7.5(3) . . . .
N2 Zn1 O1 C13 -163.9(4) . . . .
O1 Zn1 N1 C1 -67.9(4) . . . .
O1 Zn1 N1 C5 112.6(3) . . . .
O1 Zn1 N2 C9 -96.8(3) . . . .
O1 Zn1 N2 C12 87.9(4) . . . .
O1 C13 C14 C15 -19.6(6) . . . .
O1 C13 C14 C19 164.4(4) . . . .
O2 C13 C14 C15 159.7(4) . . . .
O2 C13 C14 C19 -16.3(6) . . . .
O3 Zn2 O2 C13 -118.5(4) 1_655 . . .
O4 Zn2 O2 C13 -174.9(4) 1_655 . . .
O5 C18 C19 C14 -179.1(4) . . . .
O5 C20 C21 C22 175.7(4) . . . .
O5 C20 C25 C24 -177.9(4) . . . .
O7 Zn1 N1 C1 105.6(4) 2_766 . . .
O7 Zn1 N1 C5 -73.9(3) 2_766 . . .
O7 Zn1 N2 C9 86.4(3) 2_766 . . .
O7 Zn1 N2 C12 -88.8(4) 2_766 . . .
O7 Zn1 O1 C13 -8.2(12) 2_766 . . .
O7 Zn2 O2 C13 68.0(4) 1_565 . . .
O8 Zn1 N1 C1 -141.9(8) 1_565 . . .
O8 Zn1 N1 C5 38.6(10) 1_565 . . .
O8 Zn1 N2 C9 176.5(3) 1_565 . . .
O8 Zn1 N2 C12 1.2(4) 1_565 . . .
O8 Zn1 O1 C13 -71.2(4) 1_565 . . .
O9 Zn1 N1 C1 27.7(4) 2_766 . . .
O9 Zn1 N1 C5 -151.7(3) 2_766 . . .
O9 Zn1 N2 C9 68.6(5) 2_766 . . .
O9 Zn1 N2 C12 -106.7(5) 2_766 . . .
O9 Zn1 O1 C13 21.3(5) 2_766 . . .
O9 Zn2 O2 C13 -26.1(4) 2_766 . . .
C1 N1 C5 C4 -2.8(6) . . . .
C1 N1 C5 C9 174.5(4) . . . .
C1 C2 C3 C4 -1.2(8) . . . .
C2 C3 C4 C5 0.2(7) . . . .
C2 C3 C4 C6 -177.5(5) . . . .
C3 C4 C5 N1 1.8(7) . . . .
C3 C4 C5 C9 -175.3(4) . . . .
C3 C4 C6 C7 176.2(5) . . . .
C4 C5 C9 N2 176.5(4) . . . .
C4 C5 C9 C8 -2.0(6) . . . .
C4 C6 C7 C8 -0.1(8) . . . .
C5 N1 C1 C2 1.7(7) . . . .
C5 C4 C6 C7 -1.5(8) . . . .
C6 C4 C5 N1 179.7(4) . . . .
C6 C4 C5 C9 2.5(7) . . . .
C6 C7 C8 C9 0.6(7) . . . .
C6 C7 C8 C10 -177.4(5) . . . .
C7 C8 C9 N2 -177.9(4) . . . .
C7 C8 C9 C5 0.4(6) . . . .
C7 C8 C10 C11 176.7(5) . . . .
C8 C10 C11 C12 0.6(8) . . . .
C9 N2 C12 C11 -2.3(7) . . . .
C9 C8 C10 C11 -1.3(7) . . . .
C10 C8 C9 N2 0.3(7) . . . .
C10 C8 C9 C5 178.6(4) . . . .
C10 C11 C12 N2 1.3(8) . . . .
C12 N2 C9 C5 -176.8(4) . . . .
C12 N2 C9 C8 1.5(6) . . . .
C13 C14 C15 C16 -173.1(4) . . . .
C13 C14 C19 C18 178.2(4) . . . .
C14 C15 C16 C17 -6.1(6) . . . .
C14 C15 C16 C28 170.3(4) . . . .
C15 C14 C19 C18 2.2(6) . . . .
C15 C16 C17 C18 4.0(6) . . . .
C15 C16 C28 Zn2 -26(3) . . . 1_455
C15 C16 C28 O3 18.1(6) . . . .
C15 C16 C28 O4 -157.0(4) . . . .
C16 C17 C18 O5 176.3(4) . . . .
C16 C17 C18 C19 1.2(6) . . . .
C17 C16 C28 Zn2 151(2) . . . 1_455
C17 C16 C28 O3 -165.5(4) . . . .
C17 C16 C28 O4 19.3(7) . . . .
C17 C18 C19 C14 -4.3(6) . . . .
C18 O5 C20 C21 153.4(4) . . . .
C18 O5 C20 C25 -30.4(6) . . . .
C19 C14 C15 C16 3.0(6) . . . .
C20 O5 C18 C17 144.8(4) . . . .
C20 O5 C18 C19 -40.3(6) . . . .
C20 C21 C22 C23 1.5(7) . . . .
C21 C20 C25 C24 -1.8(6) . . . .
C21 C22 C23 C24 -0.1(6) . . . .
C21 C22 C23 C26 -178.3(4) . . . .
C22 C23 C24 C25 -2.3(6) . . . .
C22 C23 C24 C27 177.1(4) . . . .
C22 C23 C26 O6 21.9(7) . . . .
C22 C23 C26 O7 -159.9(4) . . . .
C23 C24 C25 C20 3.3(6) . . . .
C23 C24 C27 O8 97.4(5) . . . .
C23 C24 C27 O9 -88.0(5) . . . .
C24 C23 C26 O6 -156.2(5) . . . .
C24 C23 C26 O7 22.0(6) . . . .
C25 C20 C21 C22 -0.5(7) . . . .
C25 C24 C27 O8 -83.1(5) . . . .
C25 C24 C27 O9 91.4(4) . . . .
C26 C23 C24 C25 175.8(4) . . . .
C26 C23 C24 C27 -4.7(6) . . . .
C27 C24 C25 C20 -176.2(4) . . . .
C28 Zn2 O2 C13 -150.5(4) 1_655 . . .
C28 C16 C17 C18 -172.4(4) . . . .
